data_4309842
loop_
_publ_author_name
'Neil Burford'
'T. Stanley Cameron'
'Charles L. B. Macdonald'
'Katherine N. Robertson'
'Robert Schurko'
'Denise Walsh'
'Robert McDonald'
'Roderick E. Wasylishen'

_publ_contact_author_address
;
Department of Chemistry
Dalhousie University
Halifax, Nova Scotia
B3H 4J3
Canada
;
_publ_contact_author_email ' neil.burford@dal.ca '
_publ_contact_author_fax ' (902) 494-1310 '
_publ_contact_author_name ' Neil Burford'
_publ_contact_author_phone ' (902) 494-3190 '
_publ_section_title
;
Dissociation of
2,4-Bis(2,4,6-tri-tert-butylphenyl)-cyclo-1,3-dipnicta-2,4-diazanes (pnict
= P, As, Sb) Imposed by Substituent Steric Strain: A Cyclobutane/Olefin
Analogy
;
_journal_name_full 'Inorganic Chemistry'
_journal_page_first 8058
_journal_page_last 8064
_journal_paper_doi 10.1021/ic050770h
_journal_volume 44
_journal_year 2005
_chemical_formula_moiety 'C38 H58 F6 N2 O6 P2 S2'
_chemical_formula_sum 'C38 H58 F6 N2 O6 P2 S2'
_chemical_formula_weight 878.92
_chemical_name_systematic
;
 ?
;
_space_group_IT_number 14
_symmetry_cell_setting monoclinic
_symmetry_Int_Tables_number 14
_symmetry_space_group_name_Hall '-P 2yn'
_symmetry_space_group_name_H-M 'P 1 21/n 1'
_atom_sites_solution_hydrogens geom
_atom_sites_solution_primary direct
_atom_sites_solution_secondary difmap
_audit_creation_method SHELXL-97
_cell_angle_alpha 90.00
_cell_angle_beta 90.59(3)
_cell_angle_gamma 90.00
_cell_formula_units_Z 2
_cell_length_a 11.368(2)
_cell_length_b 16.429(3)
_cell_length_c 12.013(2)
_cell_measurement_reflns_used 25
_cell_measurement_temperature 296(2)
_cell_measurement_theta_max 28.0
_cell_measurement_theta_min 22.2
_cell_volume 2243.5(7)
_computing_cell_refinement 'MSC/AFC Diffractometer Control'
_computing_data_collection 'MSC/AFC Diffractometer Control'
_computing_data_reduction
;
teXsan for Windows version 1.06 (MSC, 1997-1999)
;
_computing_structure_refinement 'SHELXL-97 (Sheldrick, 1997)'
_computing_structure_solution 'SHELXS-86 (Sheldrick, 1990)'
_diffrn_ambient_temperature 296(2)
_diffrn_measured_fraction_theta_full 0.990
_diffrn_measured_fraction_theta_max 0.990
_diffrn_measurement_device_type 'Rigaku AFC5R'
_diffrn_measurement_method \w-2\q
_diffrn_radiation_detector 'scintillation counter'
_diffrn_radiation_monochromator graphite
_diffrn_radiation_source 'Rigaku rotating anode'
_diffrn_radiation_type CuK\a
_diffrn_radiation_wavelength 1.54178
_diffrn_reflns_av_R_equivalents 0.0429
_diffrn_reflns_av_sigmaI/netI 0.1044
_diffrn_reflns_limit_h_max 12
_diffrn_reflns_limit_h_min 0
_diffrn_reflns_limit_k_max 18
_diffrn_reflns_limit_k_min 0
_diffrn_reflns_limit_l_max 13
_diffrn_reflns_limit_l_min -13
_diffrn_reflns_number 3857
_diffrn_reflns_theta_full 60.10
_diffrn_reflns_theta_max 60.10
_diffrn_reflns_theta_min 2.69
_diffrn_standards_decay_% -6.79
_diffrn_standards_interval_count 150
_diffrn_standards_number 3
_exptl_absorpt_coefficient_mu 2.346
_exptl_absorpt_correction_T_max 0.4964
_exptl_absorpt_correction_T_min 0.3299
_exptl_absorpt_correction_type psi-scan
_exptl_absorpt_process_details
;
North,Phillips & Matthews, 1968
;
_exptl_crystal_colour block
_exptl_crystal_density_diffrn 1.301
_exptl_crystal_density_method 'not measured'
_exptl_crystal_description 'pale yellow'
_exptl_crystal_F_000 928
_exptl_crystal_size_max 0.55
_exptl_crystal_size_mid 0.35
_exptl_crystal_size_min 0.30
_refine_diff_density_max 0.398
_refine_diff_density_min -0.602
_refine_diff_density_rms 0.096
_refine_ls_extinction_method none
_refine_ls_goodness_of_fit_ref 1.448
_refine_ls_hydrogen_treatment noref
_refine_ls_matrix_type full
_refine_ls_number_parameters 260
_refine_ls_number_reflns 3323
_refine_ls_number_restraints 74
_refine_ls_restrained_S_all 1.482
_refine_ls_R_factor_all 0.1389
_refine_ls_R_factor_gt 0.0465
_refine_ls_shift/su_max 0.000
_refine_ls_shift/su_mean 0.000
_refine_ls_structure_factor_coef Fsqd
_refine_ls_weighting_details
;
w=1/[\s^2^(Fo^2^)+(0.0000P)^2^+0.0000P] where P=(Fo^2^+2Fc^2^)/3
;
_refine_ls_weighting_scheme calc
_refine_ls_wR_factor_gt 0.0863
_refine_ls_wR_factor_ref 0.0969
_reflns_number_gt 1741
_reflns_number_total 3323
_reflns_threshold_expression >2sigma(I)
_cod_data_source_file ic050770hsi20050513_022640_2.cif
_cod_data_source_block '[Mes*NPOTf]2'
_cod_original_sg_symbol_Hall '-P 2yn '
_cod_original_sg_symbol_H-M 'P 21/n'
_cod_database_code 4309842

loop_
_symmetry_equiv_pos_as_xyz
'x, y, z'
'-x+1/2, y+1/2, -z+1/2'
'-x, -y, -z'
'x-1/2, -y-1/2, z-1/2'

loop_
_atom_site_label
_atom_site_type_symbol
_atom_site_fract_x
_atom_site_fract_y
_atom_site_fract_z
_atom_site_U_iso_or_equiv
_atom_site_adp_type
_atom_site_occupancy
_atom_site_symmetry_multiplicity
_atom_site_calc_flag
_atom_site_refinement_flags
_atom_site_disorder_assembly
_atom_site_disorder_group
P1 P 0.05855(12) 0.06679(8) -0.00918(13) 0.0391(4) Uani 1 1 d U . .
N1 N -0.0006(4) 0.0072(2) 0.0942(3) 0.0324(9) Uani 1 1 d U . .
C1 C -0.0131(4) 0.0403(3) 0.2069(4) 0.0348(12) Uani 1 1 d DU . .
C2 C -0.1253(5) 0.0635(3) 0.2494(4) 0.0411(13) Uani 1 1 d DU . .
C3 C -0.1268(5) 0.1179(3) 0.3384(5) 0.0454(15) Uani 1 1 d DU . .
H3 H -0.1991 0.1327 0.3677 0.054 Uiso 1 1 calc R . .
C4 C -0.0260(5) 0.1507(3) 0.3851(4) 0.0471(14) Uani 1 1 d DU . .
C5 C 0.0806(5) 0.1187(3) 0.3511(4) 0.0430(14) Uani 1 1 d DU . .
H5 H 0.1493 0.1369 0.3856 0.052 Uiso 1 1 calc R . .
C6 C 0.0894(4) 0.0601(3) 0.2671(4) 0.0404(13) Uani 1 1 d DU . .
C7 C -0.2445(5) 0.0244(3) 0.2130(4) 0.0446(15) Uani 1 1 d D . .
C8 C -0.0300(6) 0.2168(4) 0.4761(5) 0.0683(18) Uani 1 1 d DU . .
C9 C 0.2141(5) 0.0203(3) 0.2567(4) 0.0431(15) Uani 1 1 d DU . .
C10 C -0.2815(5) 0.0489(3) 0.0945(5) 0.0611(19) Uani 1 1 d D . .
H10A H -0.3596 0.0294 0.0792 0.092 Uiso 1 1 calc R . .
H10B H -0.2278 0.0256 0.0421 0.092 Uiso 1 1 calc R . .
H10C H -0.2802 0.1072 0.0879 0.092 Uiso 1 1 calc R . .
C11 C -0.3463(5) 0.0512(4) 0.2888(5) 0.076(2) Uani 1 1 d D . .
H11A H -0.3646 0.1073 0.2749 0.114 Uiso 1 1 calc R . .
H11B H -0.3233 0.0444 0.3653 0.114 Uiso 1 1 calc R . .
H11C H -0.4144 0.0184 0.2732 0.114 Uiso 1 1 calc R . .
C12 C -0.2353(5) -0.0697(4) 0.2263(5) 0.0627(19) Uani 1 1 d D . .
H12A H -0.3071 -0.0946 0.2006 0.094 Uiso 1 1 calc R . .
H12B H -0.2225 -0.0830 0.3032 0.094 Uiso 1 1 calc R . .
H12C H -0.1708 -0.0896 0.1831 0.094 Uiso 1 1 calc R . .
C13 C -0.1543(6) 0.2320(4) 0.5175(6) 0.098(2) Uani 1 1 d DU . .
H13A H -0.2039 0.2479 0.4562 0.148 Uiso 1 1 calc R . .
H13B H -0.1528 0.2745 0.5723 0.148 Uiso 1 1 calc R . .
H13C H -0.1844 0.1830 0.5503 0.148 Uiso 1 1 calc R . .
C14 C 0.0210(7) 0.2962(3) 0.4258(5) 0.091(2) Uani 1 1 d DU . .
H14A H -0.0258 0.3123 0.3626 0.137 Uiso 1 1 calc R . .
H14B H 0.1005 0.2868 0.4028 0.137 Uiso 1 1 calc R . .
H14C H 0.0200 0.3385 0.4808 0.137 Uiso 1 1 calc R . .
C15 C 0.0445(7) 0.1922(4) 0.5757(5) 0.097(2) Uani 1 1 d DU . .
H15A H 0.1237 0.1822 0.5523 0.146 Uiso 1 1 calc R . .
H15B H 0.0128 0.1436 0.6081 0.146 Uiso 1 1 calc R . .
H15C H 0.0442 0.2351 0.6298 0.146 Uiso 1 1 calc R . .
C16 C 0.2687(5) 0.0107(4) 0.3736(4) 0.0651(19) Uani 1 1 d DU . .
H16A H 0.3347 -0.0256 0.3703 0.098 Uiso 1 1 calc R . .
H16B H 0.2110 -0.0111 0.4232 0.098 Uiso 1 1 calc R . .
H16C H 0.2944 0.0629 0.4004 0.098 Uiso 1 1 calc R . .
C17 C 0.2963(5) 0.0754(4) 0.1884(5) 0.0641(19) Uani 1 1 d DU . .
H17A H 0.2986 0.1287 0.2209 0.096 Uiso 1 1 calc R . .
H17B H 0.2674 0.0790 0.1132 0.096 Uiso 1 1 calc R . .
H17C H 0.3741 0.0526 0.1886 0.096 Uiso 1 1 calc R . .
C18 C 0.2109(5) -0.0665(3) 0.2070(5) 0.0562(17) Uani 1 1 d DU . .
H18A H 0.2854 -0.0926 0.2196 0.084 Uiso 1 1 calc R . .
H18B H 0.1953 -0.0633 0.1284 0.084 Uiso 1 1 calc R . .
H18C H 0.1499 -0.0974 0.2420 0.084 Uiso 1 1 calc R . .
S1 S -0.04244(16) 0.22929(8) -0.05415(14) 0.0540(4) Uani 1 1 d . . .
O1 O -0.0558(3) 0.14143(17) -0.0093(3) 0.0477(10) Uani 1 1 d . . .
O2 O -0.1517(4) 0.2564(3) -0.0964(4) 0.0849(17) Uani 1 1 d . . .
O3 O 0.0621(4) 0.2376(2) -0.1176(4) 0.0826(16) Uani 1 1 d . . .
F1 F -0.1082(5) 0.2763(3) 0.1404(4) 0.1132(17) Uani 1 1 d . . .
F2 F -0.0019(5) 0.3598(2) 0.0551(4) 0.1261(19) Uani 1 1 d . . .
F3 F 0.0762(4) 0.2544(3) 0.1274(3) 0.0997(15) Uani 1 1 d . . .
C19 C -0.0179(8) 0.2821(4) 0.0748(7) 0.075(2) Uani 1 1 d . . .

loop_
_atom_site_aniso_label
_atom_site_aniso_U_11
_atom_site_aniso_U_22
_atom_site_aniso_U_33
_atom_site_aniso_U_23
_atom_site_aniso_U_13
_atom_site_aniso_U_12
P1 0.0413(8) 0.0342(7) 0.0419(9) 0.0006(8) 0.0032(9) 0.0021(8)
N1 0.040(2) 0.026(2) 0.032(2) 0.0017(19) 0.003(2) 0.0021(19)
C1 0.044(3) 0.024(3) 0.036(3) -0.001(2) 0.000(2) 0.001(2)
C2 0.045(3) 0.037(3) 0.041(3) -0.001(3) 0.003(3) -0.002(3)
C3 0.046(3) 0.045(4) 0.045(4) -0.003(3) 0.008(3) 0.005(3)
C4 0.057(4) 0.037(3) 0.047(4) -0.005(3) -0.001(3) 0.002(3)
C5 0.048(3) 0.042(3) 0.038(4) -0.002(3) -0.005(3) -0.006(3)
C6 0.045(3) 0.038(3) 0.039(3) -0.001(3) 0.001(2) -0.001(3)
C7 0.045(4) 0.042(4) 0.047(4) 0.001(3) -0.005(3) 0.004(3)
C8 0.073(4) 0.066(3) 0.066(4) -0.028(3) 0.005(3) 0.014(3)
C9 0.045(3) 0.040(3) 0.044(3) 0.003(3) -0.007(3) 0.001(3)
C10 0.052(4) 0.066(5) 0.065(5) -0.001(4) -0.004(3) 0.006(4)
C11 0.050(4) 0.101(6) 0.077(5) -0.020(5) 0.013(4) -0.024(4)
C12 0.058(5) 0.059(4) 0.072(5) 0.009(4) 0.002(4) -0.021(4)
C13 0.091(4) 0.099(4) 0.105(5) -0.050(4) 0.015(4) 0.004(4)
C14 0.119(6) 0.059(4) 0.096(5) -0.023(4) -0.004(5) -0.008(4)
C15 0.114(6) 0.112(5) 0.066(5) -0.029(4) -0.009(5) 0.031(5)
C16 0.074(5) 0.065(4) 0.056(4) -0.004(4) -0.017(4) 0.018(4)
C17 0.047(4) 0.073(4) 0.072(5) -0.003(4) -0.004(3) -0.003(4)
C18 0.058(4) 0.054(4) 0.057(4) 0.000(4) -0.011(3) 0.018(3)
S1 0.0721(12) 0.0335(8) 0.0564(10) 0.0069(8) -0.0030(11) 0.0041(9)
O1 0.056(2) 0.0266(16) 0.061(3) 0.0068(18) 0.018(3) 0.0027(19)
O2 0.093(4) 0.051(3) 0.111(4) 0.019(3) -0.036(3) 0.015(3)
O3 0.105(4) 0.057(3) 0.087(3) 0.026(3) 0.043(4) -0.008(3)
F1 0.132(4) 0.109(4) 0.099(4) -0.035(3) 0.038(3) 0.026(3)
F2 0.191(5) 0.042(2) 0.145(4) -0.020(2) -0.027(4) -0.018(3)
F3 0.111(4) 0.102(3) 0.086(3) -0.014(3) -0.027(3) 0.002(3)
C19 0.091(6) 0.052(4) 0.082(6) -0.018(4) 0.012(5) -0.005(5)

loop_
_atom_type_symbol
_atom_type_description
_atom_type_scat_dispersion_real
_atom_type_scat_dispersion_imag
_atom_type_scat_source
C C 0.0181 0.0091 'International Tables Vol C Tables 4.2.6.8 and 6.1.1.4'
H H 0.0000 0.0000 'International Tables Vol C Tables 4.2.6.8 and 6.1.1.4'
N N 0.0311 0.0180 'International Tables Vol C Tables 4.2.6.8 and 6.1.1.4'
O O 0.0492 0.0322 'International Tables Vol C Tables 4.2.6.8 and 6.1.1.4'
F F 0.0727 0.0534 'International Tables Vol C Tables 4.2.6.8 and 6.1.1.4'
P P 0.2955 0.4335 'International Tables Vol C Tables 4.2.6.8 and 6.1.1.4'
S S 0.3331 0.5567 'International Tables Vol C Tables 4.2.6.8 and 6.1.1.4'

loop_
_geom_angle_atom_site_label_1
_geom_angle_atom_site_label_2
_geom_angle_atom_site_label_3
_geom_angle
_geom_angle_site_symmetry_1
_geom_angle_site_symmetry_3
_geom_angle_publ_flag
N1 P1 N1 82.90(19) 3 . ?
N1 P1 O1 102.18(19) 3 . ?
N1 P1 O1 95.79(18) . . ?
C1 N1 P1 140.5(3) . 3 ?
C1 N1 P1 119.8(3) . . ?
P1 N1 P1 97.10(19) 3 . ?
C6 C1 C2 119.5(5) . . ?
C6 C1 N1 118.3(4) . . ?
C2 C1 N1 121.5(4) . . ?
C3 C2 C1 117.6(5) . . ?
C3 C2 C7 117.5(5) . . ?
C1 C2 C7 124.5(4) . . ?
C4 C3 C2 123.1(5) . . ?
C4 C3 H3 118.5 . . ?
C2 C3 H3 118.5 . . ?
C3 C4 C5 117.1(5) . . ?
C3 C4 C8 122.2(5) . . ?
C5 C4 C8 120.6(5) . . ?
C4 C5 C6 122.9(5) . . ?
C4 C5 H5 118.6 . . ?
C6 C5 H5 118.6 . . ?
C5 C6 C1 117.8(5) . . ?
C5 C6 C9 114.6(4) . . ?
C1 C6 C9 127.5(5) . . ?
C10 C7 C11 105.8(5) . . ?
C10 C7 C12 111.9(5) . . ?
C11 C7 C12 105.8(5) . . ?
C10 C7 C2 112.4(5) . . ?
C11 C7 C2 111.9(5) . . ?
C12 C7 C2 108.9(4) . . ?
C15 C8 C13 107.4(6) . . ?
C15 C8 C4 110.6(5) . . ?
C13 C8 C4 112.4(5) . . ?
C15 C8 C14 108.9(5) . . ?
C13 C8 C14 109.9(5) . . ?
C4 C8 C14 107.5(5) . . ?
C16 C9 C17 107.8(5) . . ?
C16 C9 C18 105.4(4) . . ?
C17 C9 C18 110.3(5) . . ?
C16 C9 C6 109.0(5) . . ?
C17 C9 C6 110.6(4) . . ?
C18 C9 C6 113.4(4) . . ?
C7 C10 H10A 109.5 . . ?
C7 C10 H10B 109.5 . . ?
H10A C10 H10B 109.5 . . ?
C7 C10 H10C 109.5 . . ?
H10A C10 H10C 109.5 . . ?
H10B C10 H10C 109.5 . . ?
C7 C11 H11A 109.5 . . ?
C7 C11 H11B 109.5 . . ?
H11A C11 H11B 109.5 . . ?
C7 C11 H11C 109.5 . . ?
H11A C11 H11C 109.5 . . ?
H11B C11 H11C 109.5 . . ?
C7 C12 H12A 109.5 . . ?
C7 C12 H12B 109.5 . . ?
H12A C12 H12B 109.5 . . ?
C7 C12 H12C 109.5 . . ?
H12A C12 H12C 109.5 . . ?
H12B C12 H12C 109.5 . . ?
C8 C13 H13A 109.5 . . ?
C8 C13 H13B 109.5 . . ?
H13A C13 H13B 109.5 . . ?
C8 C13 H13C 109.5 . . ?
H13A C13 H13C 109.5 . . ?
H13B C13 H13C 109.5 . . ?
C8 C14 H14A 109.5 . . ?
C8 C14 H14B 109.5 . . ?
H14A C14 H14B 109.5 . . ?
C8 C14 H14C 109.5 . . ?
H14A C14 H14C 109.5 . . ?
H14B C14 H14C 109.5 . . ?
C8 C15 H15A 109.5 . . ?
C8 C15 H15B 109.5 . . ?
H15A C15 H15B 109.5 . . ?
C8 C15 H15C 109.5 . . ?
H15A C15 H15C 109.5 . . ?
H15B C15 H15C 109.5 . . ?
C9 C16 H16A 109.5 . . ?
C9 C16 H16B 109.5 . . ?
H16A C16 H16B 109.5 . . ?
C9 C16 H16C 109.5 . . ?
H16A C16 H16C 109.5 . . ?
H16B C16 H16C 109.5 . . ?
C9 C17 H17A 109.5 . . ?
C9 C17 H17B 109.5 . . ?
H17A C17 H17B 109.5 . . ?
C9 C17 H17C 109.5 . . ?
H17A C17 H17C 109.5 . . ?
H17B C17 H17C 109.5 . . ?
C9 C18 H18A 109.5 . . ?
C9 C18 H18B 109.5 . . ?
H18A C18 H18B 109.5 . . ?
C9 C18 H18C 109.5 . . ?
H18A C18 H18C 109.5 . . ?
H18B C18 H18C 109.5 . . ?
O2 S1 O3 120.9(3) . . ?
O2 S1 O1 109.3(3) . . ?
O3 S1 O1 111.1(2) . . ?
O2 S1 C19 106.7(4) . . ?
O3 S1 C19 107.0(4) . . ?
O1 S1 C19 99.5(3) . . ?
S1 O1 P1 124.4(2) . . ?
F1 C19 F2 106.9(7) . . ?
F1 C19 F3 109.0(7) . . ?
F2 C19 F3 108.1(7) . . ?
F1 C19 S1 111.7(6) . . ?
F2 C19 S1 109.6(6) . . ?
F3 C19 S1 111.4(5) . . ?

loop_
_geom_bond_atom_site_label_1
_geom_bond_atom_site_label_2
_geom_bond_distance
_geom_bond_site_symmetry_2
_geom_bond_publ_flag
P1 N1 1.716(4) 3 ?
P1 N1 1.723(4) . ?
P1 O1 1.787(3) . ?
N1 C1 1.467(6) . ?
N1 P1 1.716(4) 3 ?
C1 C6 1.403(6) . ?
C1 C2 1.431(6) . ?
C2 C3 1.393(6) . ?
C2 C7 1.558(7) . ?
C3 C4 1.381(6) . ?
C3 H3 0.9300 . ?
C4 C5 1.387(6) . ?
C4 C8 1.542(7) . ?
C5 C6 1.398(6) . ?
C5 H5 0.9300 . ?
C6 C9 1.568(7) . ?
C7 C10 1.535(6) . ?
C7 C11 1.543(7) . ?
C7 C12 1.558(7) . ?
C8 C15 1.514(7) . ?
C8 C13 1.523(7) . ?
C8 C14 1.553(7) . ?
C9 C16 1.538(6) . ?
C9 C17 1.543(7) . ?
C9 C18 1.546(7) . ?
C10 H10A 0.9600 . ?
C10 H10B 0.9600 . ?
C10 H10C 0.9600 . ?
C11 H11A 0.9600 . ?
C11 H11B 0.9600 . ?
C11 H11C 0.9600 . ?
C12 H12A 0.9600 . ?
C12 H12B 0.9600 . ?
C12 H12C 0.9600 . ?
C13 H13A 0.9600 . ?
C13 H13B 0.9600 . ?
C13 H13C 0.9600 . ?
C14 H14A 0.9600 . ?
C14 H14B 0.9600 . ?
C14 H14C 0.9600 . ?
C15 H15A 0.9600 . ?
C15 H15B 0.9600 . ?
C15 H15C 0.9600 . ?
C16 H16A 0.9600 . ?
C16 H16B 0.9600 . ?
C16 H16C 0.9600 . ?
C17 H17A 0.9600 . ?
C17 H17B 0.9600 . ?
C17 H17C 0.9600 . ?
C18 H18A 0.9600 . ?
C18 H18B 0.9600 . ?
C18 H18C 0.9600 . ?
S1 O2 1.409(4) . ?
S1 O3 1.424(4) . ?
S1 O1 1.549(3) . ?
S1 C19 1.795(7) . ?
F1 C19 1.304(8) . ?
F2 C19 1.311(7) . ?
F3 C19 1.318(8) . ?

loop_
_geom_torsion_atom_site_label_1
_geom_torsion_atom_site_label_2
_geom_torsion_atom_site_label_3
_geom_torsion_atom_site_label_4
_geom_torsion
_geom_torsion_site_symmetry_1
_geom_torsion_site_symmetry_2
_geom_torsion_site_symmetry_3
_geom_torsion_site_symmetry_4
_geom_torsion_publ_flag
N1 P1 N1 C1 -165.4(5) 3 . . . ?
O1 P1 N1 C1 -63.8(4) . . . . ?
N1 P1 N1 P1 0.0 3 . . 3 ?
O1 P1 N1 P1 101.6(2) . . . 3 ?
P1 N1 C1 C6 138.2(5) 3 . . . ?
P1 N1 C1 C6 -64.9(5) . . . . ?
P1 N1 C1 C2 -51.1(8) 3 . . . ?
P1 N1 C1 C2 105.8(5) . . . . ?
C6 C1 C2 C3 11.6(7) . . . . ?
N1 C1 C2 C3 -159.0(5) . . . . ?
C6 C1 C2 C7 -160.5(5) . . . . ?
N1 C1 C2 C7 28.9(8) . . . . ?
C1 C2 C3 C4 1.2(8) . . . . ?
C7 C2 C3 C4 173.8(5) . . . . ?
C2 C3 C4 C5 -9.3(8) . . . . ?
C2 C3 C4 C8 174.2(5) . . . . ?
C3 C4 C5 C6 4.9(8) . . . . ?
C8 C4 C5 C6 -178.4(5) . . . . ?
C4 C5 C6 C1 7.4(8) . . . . ?
C4 C5 C6 C9 -169.2(5) . . . . ?
C2 C1 C6 C5 -15.6(7) . . . . ?
N1 C1 C6 C5 155.3(4) . . . . ?
C2 C1 C6 C9 160.4(5) . . . . ?
N1 C1 C6 C9 -28.7(8) . . . . ?
C3 C2 C7 C10 116.2(6) . . . . ?
C1 C2 C7 C10 -71.7(7) . . . . ?
C3 C2 C7 C11 -2.6(7) . . . . ?
C1 C2 C7 C11 169.5(5) . . . . ?
C3 C2 C7 C12 -119.2(5) . . . . ?
C1 C2 C7 C12 52.9(7) . . . . ?
C3 C4 C8 C15 127.7(6) . . . . ?
C5 C4 C8 C15 -48.7(8) . . . . ?
C3 C4 C8 C13 7.7(8) . . . . ?
C5 C4 C8 C13 -168.8(6) . . . . ?
C3 C4 C8 C14 -113.5(6) . . . . ?
C5 C4 C8 C14 70.1(7) . . . . ?
C5 C6 C9 C16 36.3(6) . . . . ?
C1 C6 C9 C16 -139.9(6) . . . . ?
C5 C6 C9 C17 -82.1(6) . . . . ?
C1 C6 C9 C17 101.8(6) . . . . ?
C5 C6 C9 C18 153.4(5) . . . . ?
C1 C6 C9 C18 -22.7(8) . . . . ?
O2 S1 O1 P1 149.2(3) . . . . ?
O3 S1 O1 P1 13.2(4) . . . . ?
C19 S1 O1 P1 -99.3(4) . . . . ?
N1 P1 O1 S1 -117.5(3) 3 . . . ?
N1 P1 O1 S1 158.5(3) . . . . ?
O2 S1 C19 F1 50.9(6) . . . . ?
O3 S1 C19 F1 -178.4(5) . . . . ?
O1 S1 C19 F1 -62.7(6) . . . . ?
O2 S1 C19 F2 -67.5(7) . . . . ?
O3 S1 C19 F2 63.3(7) . . . . ?
O1 S1 C19 F2 179.0(5) . . . . ?
O2 S1 C19 F3 172.9(5) . . . . ?
O3 S1 C19 F3 -56.3(6) . . . . ?
O1 S1 C19 F3 59.4(6) . . . . ?
